data_1549001
loop_
_publ_author_name
'L\'opez-Vidal, Eva M.'
'Gregory, Georgina L.'
'Kociok-K\"ohn, Gabriele'
'Buchard, Antoine'

_publ_section_title
;
 Polymers from sugars and CS2: synthesis and ring-opening polymerisation
 of sulfur-containing monomers derived from 2-deoxy-d-ribose and d-xylose
;
_journal_issue 13
_journal_name_full 'Polymer Chemistry'
_journal_page_first 1577
_journal_paper_doi 10.1039/C8PY00119G
_journal_volume 9
_journal_year 2018
_chemical_absolute_configuration ad
_chemical_formula_moiety 'C7 H10 O3 S2'
_chemical_formula_sum 'C7 H10 O3 S2'
_chemical_formula_weight 206.27
_space_group_crystal_system orthorhombic
_space_group_IT_number 19
_space_group_name_Hall 'P 2ac 2ab'
_space_group_name_H-M_alt 'P 21 21 21'
_symmetry_space_group_name_Hall 'P 2ac 2ab'
_symmetry_space_group_name_H-M 'P 21 21 21'
_atom_sites_solution_hydrogens geom
_audit_creation_method SHELXL-2016/6
_audit_update_record
;
2017-10-31 deposited with the CCDC.
2018-02-26 downloaded from the CCDC.
;
_cell_angle_alpha 90
_cell_angle_beta 90
_cell_angle_gamma 90
_cell_formula_units_Z 8
_cell_length_a 7.55350(10)
_cell_length_b 12.29650(10)
_cell_length_c 19.9749(2)
_cell_measurement_reflns_used 11259
_cell_measurement_temperature 150(2)
_cell_measurement_theta_max 72.9980
_cell_measurement_theta_min 4.4170
_cell_volume 1855.30(3)
_computing_cell_refinement 'CrysAlisPro 1.171.38.43 (Rigaku OD, 2015)'
_computing_data_collection 'CrysAlisPro 1.171.38.43 (Rigaku OD, 2015)'
_computing_data_reduction 'CrysAlisPro 1.171.38.43 (Rigaku OD, 2015)'
_computing_molecular_graphics 'ORTEP3 for Windows - Farrugia, L. J. J. Appl. Crystallogr. 1997, 30, 565'
_computing_publication_material
;
 'WinGX publication routines, Farrugia, 
 L. J., J. Appl. Crystallogr., 1999, 32, 837-838
;
_computing_structure_refinement
;
 SHELXL-2014/8 (Sheldrick, 2014)
 Sheldrick GM (2008) Acta Crystallogr A64:112--122 and 
 C. B. H\"ubschle, G. M. Sheldrick and B. Dittrich
 ShelXle: a Qt graphical user interface for SHELXL
 J. Appl. Cryst., 44, (2011) 1281-1284.
;
_computing_structure_solution
; 
 SHELXT 
 G. M. Sheldrick, Acta Crystallogr., Sect. A: Found. Crystallogr., 2008, 64, 112-122.
;
_diffrn_ambient_environment N~2~
_diffrn_ambient_temperature 150.00(10)
_diffrn_detector 'CCD plate'
_diffrn_detector_area_resol_mean 8.1150
_diffrn_detector_type EosS2
_diffrn_measured_fraction_theta_full 1.000
_diffrn_measured_fraction_theta_max 0.999
_diffrn_measurement_device 'four-circle diffractometer'
_diffrn_measurement_device_type 'SuperNova, Dual, Cu at zero, EosS2'
_diffrn_measurement_method '\w scans'
_diffrn_radiation_monochromator mirror
_diffrn_radiation_probe x-ray
_diffrn_radiation_type 'Cu K\a'
_diffrn_radiation_wavelength 1.54184
_diffrn_reflns_av_R_equivalents 0.0346
_diffrn_reflns_av_unetI/netI 0.0256
_diffrn_reflns_Laue_measured_fraction_full 1.000
_diffrn_reflns_Laue_measured_fraction_max 0.999
_diffrn_reflns_limit_h_max 8
_diffrn_reflns_limit_h_min -9
_diffrn_reflns_limit_k_max 14
_diffrn_reflns_limit_k_min -15
_diffrn_reflns_limit_l_max 24
_diffrn_reflns_limit_l_min -24
_diffrn_reflns_number 17053
_diffrn_reflns_point_group_measured_fraction_full 1.000
_diffrn_reflns_point_group_measured_fraction_max 0.996
_diffrn_reflns_theta_full 67.684
_diffrn_reflns_theta_max 73.152
_diffrn_reflns_theta_min 4.222
_diffrn_source 'micro-focus sealed X-ray tube'
_diffrn_source_type 'SuperNova (Cu) X-ray Source'
_exptl_absorpt_coefficient_mu 4.954
_exptl_absorpt_correction_T_max 1.00000
_exptl_absorpt_correction_T_min 0.36298
_exptl_absorpt_correction_type multi-scan
_exptl_absorpt_process_details
;
CrysAlisPro 1.171.38.43 (Rigaku Oxford Diffraction, 2015)
Empirical absorption correction using spherical harmonics,
 implemented in SCALE3 ABSPACK scaling algorithm.
;
_exptl_crystal_colour colourless
_exptl_crystal_density_diffrn 1.477
_exptl_crystal_description prism
_exptl_crystal_F_000 864
_exptl_crystal_size_max 0.250
_exptl_crystal_size_mid 0.100
_exptl_crystal_size_min 0.040
_refine_diff_density_max 0.213
_refine_diff_density_min -0.263
_refine_diff_density_rms 0.062
_refine_ls_abs_structure_details
;
 Flack x determined using 1499 quotients [(I+)-(I-)]/[(I+)+(I-)]
 (Parsons, Flack and Wagner, Acta Cryst. B69 (2013) 249-259).
;
_refine_ls_abs_structure_Flack -0.014(9)
_refine_ls_extinction_method none
_refine_ls_goodness_of_fit_ref 1.073
_refine_ls_hydrogen_treatment constr
_refine_ls_matrix_type full
_refine_ls_number_parameters 219
_refine_ls_number_reflns 3697
_refine_ls_number_restraints 0
_refine_ls_restrained_S_all 1.073
_refine_ls_R_factor_all 0.0254
_refine_ls_R_factor_gt 0.0244
_refine_ls_shift/su_max 0.001
_refine_ls_shift/su_mean 0.000
_refine_ls_structure_factor_coef Fsqd
_refine_ls_weighting_details 'w=1/[\s^2^(Fo^2^)+(0.0365P)^2^+0.1689P] where P=(Fo^2^+2Fc^2^)/3'
_refine_ls_weighting_scheme calc
_refine_ls_wR_factor_gt 0.0630
_refine_ls_wR_factor_ref 0.0637
_reflns_Friedel_coverage 0.730
_reflns_Friedel_fraction_full 0.999
_reflns_Friedel_fraction_max 0.992
_reflns_number_gt 3594
_reflns_number_total 3697
_reflns_threshold_expression 'I > 2\s(I)'
_cod_data_source_file c8py00119g2.cif
_cod_data_source_block s16ab3
_cod_depositor_comments 'Adding full bibliography for 1549000--1549002.cif.'
_cod_database_code 1549001
_shelx_shelxl_version_number 2016/6
_shelx_space_group_comment
;
The symmetry employed for this shelxl refinement is uniquely defined
by the following loop, which should always be used as a source of
symmetry information in preference to the above space-group names.
They are only intended as comments.
;
_shelx_estimated_absorpt_t_min 0.371
_shelx_estimated_absorpt_t_max 0.826
_oxdiff_exptl_absorpt_empirical_full_min 0.694
_oxdiff_exptl_absorpt_empirical_full_max 1.778
_oxdiff_exptl_absorpt_empirical_details
;
Empirical correction (ABSPACK) includes:
- Absorption correction using spherical harmonics
- Frame scaling
;

loop_
_space_group_symop_operation_xyz
'x, y, z'
'-x+1/2, -y, z+1/2'
'-x, y+1/2, -z+1/2'
'x+1/2, -y+1/2, -z'

loop_
_atom_site_label
_atom_site_type_symbol
_atom_site_fract_x
_atom_site_fract_y
_atom_site_fract_z
_atom_site_U_iso_or_equiv
_atom_site_adp_type
_atom_site_occupancy
_atom_site_site_symmetry_order
_atom_site_calc_flag
_atom_site_refinement_flags_posn
_atom_site_refinement_flags_adp
S1 S 0.65712(8) 0.74758(5) 0.82879(3) 0.03193(14) Uani 1 1 d . .
S2 S 0.68331(7) 0.95961(4) 0.76868(2) 0.02344(12) Uani 1 1 d . .
O1 O 0.6243(2) 0.96559(13) 0.56949(8) 0.0296(4) Uani 1 1 d . .
O2 O 0.8165(2) 0.87988(13) 0.49576(8) 0.0303(3) Uani 1 1 d . .
O3 O 0.6778(2) 0.76842(11) 0.70059(7) 0.0263(3) Uani 1 1 d . .
C1 C 0.6733(3) 0.81892(17) 0.75939(11) 0.0230(4) Uani 1 1 d . .
C2 C 0.6806(3) 1.01930(16) 0.68469(11) 0.0257(4) Uani 1 1 d . .
H2A H 0.603184 1.084226 0.683751 0.031 Uiso 1 1 calc R U
H2B H 0.801589 1.041462 0.671333 0.031 Uiso 1 1 calc R U
C3 C 0.6113(3) 0.93374(17) 0.63789(10) 0.0220(4) Uani 1 1 d . .
H3 H 0.485205 0.916934 0.649118 0.026 Uiso 1 1 calc R U
C4 C 0.6555(3) 0.86976(18) 0.52899(11) 0.0271(4) Uani 1 1 d . .
H4 H 0.556826 0.858969 0.496280 0.033 Uiso 1 1 calc R U
C5 C 0.8170(4) 0.9665(2) 0.44816(12) 0.0365(5) Uani 1 1 d . .
H5A H 0.925885 0.963390 0.421584 0.055 Uiso 1 1 calc R U
H5B H 0.810983 1.036314 0.471739 0.055 Uiso 1 1 calc R U
H5C H 0.714280 0.959310 0.418500 0.055 Uiso 1 1 calc R U
C6 C 0.6666(3) 0.77386(18) 0.57728(11) 0.0302(5) Uani 1 1 d . .
H6A H 0.550900 0.736907 0.582117 0.036 Uiso 1 1 calc R U
H6B H 0.756922 0.720394 0.562886 0.036 Uiso 1 1 calc R U
C7 C 0.7207(3) 0.83103(16) 0.64146(10) 0.0221(4) Uani 1 1 d . .
H7 H 0.849814 0.848864 0.640588 0.027 Uiso 1 1 calc R U
S3 S 0.79919(8) 0.23117(5) 0.81768(3) 0.03043(14) Uani 1 1 d . .
S4 S 0.82696(7) 0.45010(4) 0.76839(2) 0.02368(12) Uani 1 1 d . .
O4 O 0.8154(2) 0.48346(12) 0.56980(7) 0.0254(3) Uani 1 1 d . .
O5 O 0.6726(2) 0.37982(13) 0.48795(8) 0.0302(3) Uani 1 1 d . .
O6 O 0.8393(2) 0.26864(11) 0.69131(7) 0.0235(3) Uani 1 1 d . .
C11 C 0.8242(3) 0.31085(16) 0.75240(10) 0.0212(4) Uani 1 1 d . .
C12 C 0.8258(3) 0.52116(16) 0.68827(10) 0.0274(4) Uani 1 1 d . .
H12A H 0.739723 0.581854 0.689559 0.033 Uiso 1 1 calc R U
H12B H 0.944577 0.551615 0.678961 0.033 Uiso 1 1 calc R U
C13 C 0.7753(3) 0.44183(16) 0.63442(10) 0.0197(4) Uani 1 1 d . .
H13 H 0.646841 0.422810 0.637734 0.024 Uiso 1 1 calc R U
C14 C 0.8275(3) 0.39129(17) 0.52489(10) 0.0249(4) Uani 1 1 d . .
H14 H 0.931157 0.400085 0.494213 0.030 Uiso 1 1 calc R U
C15 C 0.6532(3) 0.4632(2) 0.43888(12) 0.0359(5) Uani 1 1 d . .
H15A H 0.545315 0.450265 0.412842 0.054 Uiso 1 1 calc R U
H15B H 0.755961 0.462671 0.408917 0.054 Uiso 1 1 calc R U
H15C H 0.645081 0.534052 0.461164 0.054 Uiso 1 1 calc R U
C16 C 0.8523(3) 0.29025(18) 0.56909(11) 0.0284(5) Uani 1 1 d . .
H16A H 0.744174 0.244739 0.569758 0.034 Uiso 1 1 calc R U
H16B H 0.953706 0.245705 0.553811 0.034 Uiso 1 1 calc R U
C17 C 0.8878(3) 0.34053(16) 0.63700(10) 0.0208(4) Uani 1 1 d . .
H17 H 1.015617 0.360823 0.640775 0.025 Uiso 1 1 calc R U

loop_
_atom_site_aniso_label
_atom_site_aniso_U_11
_atom_site_aniso_U_22
_atom_site_aniso_U_33
_atom_site_aniso_U_23
_atom_site_aniso_U_13
_atom_site_aniso_U_12
S1 0.0334(3) 0.0313(3) 0.0311(3) 0.0120(2) -0.0045(2) -0.0082(2)
S2 0.0266(2) 0.0203(2) 0.0234(2) -0.00021(18) -0.0002(2) -0.0013(2)
O1 0.0386(9) 0.0274(8) 0.0227(7) 0.0030(6) 0.0021(6) 0.0107(7)
O2 0.0291(8) 0.0344(8) 0.0275(7) -0.0003(6) 0.0050(7) 0.0018(7)
O3 0.0338(8) 0.0166(6) 0.0285(7) 0.0017(6) -0.0004(6) 0.0005(6)
C1 0.0162(9) 0.0222(9) 0.0305(10) 0.0028(8) -0.0023(8) -0.0011(8)
C2 0.0334(11) 0.0164(9) 0.0274(10) 0.0027(7) 0.0029(10) 0.0037(8)
C3 0.0216(9) 0.0216(10) 0.0227(9) 0.0023(8) 0.0020(8) 0.0051(8)
C4 0.0264(11) 0.0301(11) 0.0248(10) -0.0051(8) -0.0018(9) 0.0004(9)
C5 0.0400(13) 0.0421(13) 0.0275(11) 0.0036(9) 0.0041(10) -0.0018(12)
C6 0.0371(12) 0.0233(10) 0.0302(10) -0.0051(8) 0.0028(9) -0.0035(10)
C7 0.0224(10) 0.0175(9) 0.0264(10) 0.0011(8) 0.0021(8) 0.0020(8)
S3 0.0358(3) 0.0276(3) 0.0279(2) 0.0096(2) 0.0035(2) 0.0043(2)
S4 0.0291(3) 0.0209(2) 0.0210(2) -0.00231(17) 0.0011(2) -0.0026(2)
O4 0.0349(8) 0.0193(7) 0.0219(7) 0.0024(5) -0.0013(7) -0.0027(6)
O5 0.0324(8) 0.0348(8) 0.0236(7) 0.0051(6) -0.0050(7) -0.0091(7)
O6 0.0304(7) 0.0158(6) 0.0242(7) 0.0012(5) 0.0000(6) 0.0025(6)
C11 0.0178(9) 0.0213(9) 0.0245(9) 0.0016(7) 0.0002(8) 0.0025(8)
C12 0.0413(12) 0.0162(9) 0.0246(10) -0.0007(7) 0.0008(10) -0.0026(9)
C13 0.0227(9) 0.0157(9) 0.0206(9) 0.0016(7) -0.0013(8) 0.0012(7)
C14 0.0272(10) 0.0259(10) 0.0217(9) -0.0017(8) 0.0022(9) -0.0010(9)
C15 0.0402(13) 0.0424(13) 0.0252(10) 0.0089(10) -0.0044(10) -0.0037(12)
C16 0.0385(12) 0.0229(10) 0.0238(10) -0.0022(8) 0.0026(9) 0.0063(9)
C17 0.0211(9) 0.0185(9) 0.0229(9) 0.0018(8) 0.0008(8) 0.0014(8)

loop_
_atom_type_symbol
_atom_type_description
_atom_type_scat_dispersion_real
_atom_type_scat_dispersion_imag
_atom_type_scat_source
C C 0.0181 0.0091 'International Tables Vol C Tables 4.2.6.8 and 6.1.1.4'
H H 0.0000 0.0000 'International Tables Vol C Tables 4.2.6.8 and 6.1.1.4'
O O 0.0492 0.0322 'International Tables Vol C Tables 4.2.6.8 and 6.1.1.4'
S S 0.3331 0.5567 'International Tables Vol C Tables 4.2.6.8 and 6.1.1.4'

loop_
_geom_angle_atom_site_label_1
_geom_angle_atom_site_label_2
_geom_angle_atom_site_label_3
_geom_angle
C1 S2 C2 107.46(10)
C3 O1 C4 108.85(16)
C4 O2 C5 112.73(18)
C1 O3 C7 118.59(16)
O3 C1 S1 119.83(15)
O3 C1 S2 123.86(15)
S1 C1 S2 116.30(12)
C3 C2 S2 107.06(14)
C3 C2 H2A 110.3
S2 C2 H2A 110.3
C3 C2 H2B 110.3
S2 C2 H2B 110.3
H2A C2 H2B 108.6
O1 C3 C2 112.35(17)
O1 C3 C7 103.73(16)
C2 C3 C7 111.44(17)
O1 C3 H3 109.7
C2 C3 H3 109.7
C7 C3 H3 109.7
O2 C4 O1 109.63(18)
O2 C4 C6 108.81(19)
O1 C4 C6 106.54(17)
O2 C4 H4 110.6
O1 C4 H4 110.6
C6 C4 H4 110.6
O2 C5 H5A 109.5
O2 C5 H5B 109.5
H5A C5 H5B 109.5
O2 C5 H5C 109.5
H5A C5 H5C 109.5
H5B C5 H5C 109.5
C7 C6 C4 101.00(17)
C7 C6 H6A 111.6
C4 C6 H6A 111.6
C7 C6 H6B 111.6
C4 C6 H6B 111.6
H6A C6 H6B 109.4
O3 C7 C3 111.16(16)
O3 C7 C6 112.51(17)
C3 C7 C6 101.55(18)
O3 C7 H7 110.4
C3 C7 H7 110.4
C6 C7 H7 110.4
C11 S4 C12 108.06(10)
C13 O4 C14 107.11(15)
C14 O5 C15 112.23(18)
C11 O6 C17 118.09(15)
O6 C11 S3 120.35(15)
O6 C11 S4 123.40(14)
S3 C11 S4 116.24(12)
C13 C12 S4 108.58(14)
C13 C12 H12A 110.0
S4 C12 H12A 110.0
C13 C12 H12B 110.0
S4 C12 H12B 110.0
H12A C12 H12B 108.4
O4 C13 C12 111.25(16)
O4 C13 C17 102.01(16)
C12 C13 C17 111.64(17)
O4 C13 H13 110.6
C12 C13 H13 110.6
C17 C13 H13 110.6
O5 C14 O4 110.78(18)
O5 C14 C16 109.00(18)
O4 C14 C16 106.55(16)
O5 C14 H14 110.1
O4 C14 H14 110.1
C16 C14 H14 110.1
O5 C15 H15A 109.5
O5 C15 H15B 109.5
H15A C15 H15B 109.5
O5 C15 H15C 109.5
H15A C15 H15C 109.5
H15B C15 H15C 109.5
C17 C16 C14 101.90(16)
C17 C16 H16A 111.4
C14 C16 H16A 111.4
C17 C16 H16B 111.4
C14 C16 H16B 111.4
H16A C16 H16B 109.3
O6 C17 C13 112.78(16)
O6 C17 C16 112.16(16)
C13 C17 C16 101.93(16)
O6 C17 H17 109.9
C13 C17 H17 109.9
C16 C17 H17 109.9

loop_
_geom_bond_atom_site_label_1
_geom_bond_atom_site_label_2
_geom_bond_distance
S1 C1 1.645(2)
S2 C1 1.742(2)
S2 C2 1.831(2)
O1 C3 1.425(2)
O1 C4 1.449(3)
O2 C4 1.391(3)
O2 C5 1.428(3)
O3 C1 1.329(3)
O3 C7 1.447(2)
C2 C3 1.502(3)
C2 H2A 0.9900
C2 H2B 0.9900
C3 C7 1.511(3)
C3 H3 1.0000
C4 C6 1.526(3)
C4 H4 1.0000
C5 H5A 0.9800
C5 H5B 0.9800
C5 H5C 0.9800
C6 C7 1.518(3)
C6 H6A 0.9900
C6 H6B 0.9900
C7 H7 1.0000
S3 C11 1.642(2)
S4 C11 1.742(2)
S4 C12 1.823(2)
O4 C13 1.421(2)
O4 C14 1.448(2)
O5 C14 1.390(3)
O5 C15 1.426(3)
O6 C11 1.331(2)
O6 C17 1.447(2)
C12 C13 1.501(3)
C12 H12A 0.9900
C12 H12B 0.9900
C13 C17 1.509(3)
C13 H13 1.0000
C14 C16 1.536(3)
C14 H14 1.0000
C15 H15A 0.9800
C15 H15B 0.9800
C15 H15C 0.9800
C16 C17 1.515(3)
C16 H16A 0.9900
C16 H16B 0.9900
C17 H17 1.0000

loop_
_geom_torsion_atom_site_label_1
_geom_torsion_atom_site_label_2
_geom_torsion_atom_site_label_3
_geom_torsion_atom_site_label_4
_geom_torsion
C7 O3 C1 S1 -170.13(15)
C7 O3 C1 S2 10.0(3)
C2 S2 C1 O3 4.9(2)
C2 S2 C1 S1 -175.02(12)
C1 S2 C2 C3 18.40(18)
C4 O1 C3 C2 147.46(18)
C4 O1 C3 C7 27.0(2)
S2 C2 C3 O1 -172.40(14)
S2 C2 C3 C7 -56.5(2)
C5 O2 C4 O1 -65.2(2)
C5 O2 C4 C6 178.66(18)
C3 O1 C4 O2 -119.12(19)
C3 O1 C4 C6 -1.5(2)
O2 C4 C6 C7 94.0(2)
O1 C4 C6 C7 -24.1(2)
C1 O3 C7 C3 -49.2(2)
C1 O3 C7 C6 -162.29(19)
O1 C3 C7 O3 -161.49(16)
C2 C3 C7 O3 77.4(2)
O1 C3 C7 C6 -41.6(2)
C2 C3 C7 C6 -162.71(18)
C4 C6 C7 O3 158.21(17)
C4 C6 C7 C3 39.3(2)
C17 O6 C11 S3 -170.77(14)
C17 O6 C11 S4 10.0(3)
C12 S4 C11 O6 6.8(2)
C12 S4 C11 S3 -172.44(12)
C11 S4 C12 C13 14.65(19)
C14 O4 C13 C12 158.62(18)
C14 O4 C13 C17 39.5(2)
S4 C12 C13 O4 -164.96(14)
S4 C12 C13 C17 -51.7(2)
C15 O5 C14 O4 71.3(2)
C15 O5 C14 C16 -171.80(19)
C13 O4 C14 O5 100.43(19)
C13 O4 C14 C16 -18.0(2)
O5 C14 C16 C17 -130.32(19)
O4 C14 C16 C17 -10.7(2)
C11 O6 C17 C13 -50.2(2)
C11 O6 C17 C16 -164.56(18)
O4 C13 C17 O6 -165.89(15)
C12 C13 C17 O6 75.2(2)
O4 C13 C17 C16 -45.4(2)
C12 C13 C17 C16 -164.32(18)
C14 C16 C17 O6 154.35(17)
C14 C16 C17 C13 33.5(2)
